data_7114104
loop_
_publ_author_name
'Deerenberg, Sirik'
'Schakel, Marius'
'Keijzer, Adrianus H. J. F. de'
'Kranenburg, Mirko'
'Lutz, Martin'
'Spek, Anthony L.'
'Lammertsma, Koop'

_publ_section_title
;
 Tetraalkylammonium pentaorganosilicates: the first highly stable
 silicates with five hydrocarbon ligands
;
_journal_issue 4
_journal_name_full 'Chemical Communications'
_journal_page_first 348
_journal_paper_doi 10.1039/b109816k
_journal_year 2002
_chemical_formula_moiety ' C16 H36 N, C25 H19 Si'
_chemical_formula_sum 'C41 H55 N Si'
_chemical_formula_weight 589.95
_chemical_name_systematic
; 
? 
;
_space_group_IT_number 14
_symmetry_cell_setting monoclinic
_symmetry_space_group_name_Hall '-P 2ybc'
_symmetry_space_group_name_H-M 'P 1 21/c 1'
_atom_sites_solution_hydrogens geom
_atom_sites_solution_primary direct
_atom_sites_solution_secondary difmap
_audit_creation_method SHELXL-97
_cell_angle_alpha 90.00
_cell_angle_beta 121.5485(8)
_cell_angle_gamma 90.00
_cell_formula_units_Z 4
_cell_length_a 10.9938(2)
_cell_length_b 19.2264(3)
_cell_length_c 19.4424(3)
_cell_measurement_temperature 150(2)
_cell_volume 3502.16(10)
_computing_cell_refinement 'DENZO 1.11.0'
_computing_data_collection 'Nonius COLLECT'
_computing_data_reduction 'DENZO 1.11.0'
_computing_structure_refinement 'SHELXL-97 (Sheldrick, 1997)'
_computing_structure_solution 'SHELXS-86 (Sheldrick, 1986)'
_diffrn_ambient_temperature 150(2)
_diffrn_measured_fraction_theta_full 0.999
_diffrn_measured_fraction_theta_max 0.999
_diffrn_measurement_device_type 'Nonius KappaCCD'
_diffrn_radiation_monochromator graphite
_diffrn_radiation_source 'rotating anode'
_diffrn_radiation_type MoK\a
_diffrn_radiation_wavelength 0.71073
_diffrn_reflns_av_R_equivalents 0.0940
_diffrn_reflns_av_sigmaI/netI 0.0357
_diffrn_reflns_limit_h_max 12
_diffrn_reflns_limit_h_min -12
_diffrn_reflns_limit_k_max 22
_diffrn_reflns_limit_k_min -22
_diffrn_reflns_limit_l_max 22
_diffrn_reflns_limit_l_min -22
_diffrn_reflns_number 56276
_diffrn_reflns_theta_full 24.50
_diffrn_reflns_theta_max 24.50
_diffrn_reflns_theta_min 1.62
_exptl_absorpt_coefficient_mu 0.095
_exptl_absorpt_correction_type none
_exptl_crystal_colour colourless
_exptl_crystal_density_diffrn 1.119
_exptl_crystal_density_method 'not measured'
_exptl_crystal_description plate
_exptl_crystal_F_000 1288
_exptl_crystal_size_max 0.30
_exptl_crystal_size_mid 0.30
_exptl_crystal_size_min 0.12
_refine_diff_density_max 0.434
_refine_diff_density_min -0.435
_refine_diff_density_rms 0.043
_refine_ls_extinction_method none
_refine_ls_goodness_of_fit_ref 1.022
_refine_ls_hydrogen_treatment constr
_refine_ls_matrix_type full
_refine_ls_number_parameters 426
_refine_ls_number_reflns 5828
_refine_ls_number_restraints 88
_refine_ls_restrained_S_all 1.104
_refine_ls_R_factor_all 0.0646
_refine_ls_R_factor_gt 0.0515
_refine_ls_shift/su_max 0.003
_refine_ls_shift/su_mean 0.000
_refine_ls_structure_factor_coef Fsqd
_refine_ls_weighting_details 'calc w=1/[\s^2^(Fo^2^)+(0.0504P)^2^+3.0971P] where P=(Fo^2^+2Fc^2^)/3'
_refine_ls_weighting_scheme calc
_refine_ls_wR_factor_gt 0.1258
_refine_ls_wR_factor_ref 0.1340
_reflns_number_gt 4809
_reflns_number_total 5828
_reflns_threshold_expression I>2\s(I)
_cod_data_source_file b109816k.txt
_cod_data_source_block s2340a
_cod_depositor_comments
;
The following automatic conversions were performed:

'_refine_ls_hydrogen_treatment' value 'constrained' was replaced with
the value 'constr' as specified in the replacement file
'src/cod-tools/trunk/data/replacement-values/replacement_values.lst'.

Automatic conversion script
Id: cif_fix_values 5376 2017-05-30 11:51:03Z andrius 
;
_cod_original_sg_symbol_H-M 'P 21/c'
_cod_database_code 7114104

loop_
_symmetry_equiv_pos_as_xyz
'x, y, z'
'-x, y+1/2, -z+1/2'
'-x, -y, -z'
'x, -y-1/2, z-1/2'

loop_
_atom_site_label
_atom_site_type_symbol
_atom_site_fract_x
_atom_site_fract_y
_atom_site_fract_z
_atom_site_U_iso_or_equiv
_atom_site_adp_type
_atom_site_occupancy
_atom_site_symmetry_multiplicity
_atom_site_calc_flag
_atom_site_refinement_flags
_atom_site_disorder_assembly
_atom_site_disorder_group
Si1 Si 0.58500(6) 0.25101(3) 0.47135(4) 0.02547(17) Uani 1 1 d . . .
C2 C 0.4731(3) 0.25361(13) 0.35529(14) 0.0374(6) Uani 1 1 d . . .
H2A H 0.3714 0.2521 0.3370 0.056 Uiso 1 1 calc R . .
H2B H 0.4971 0.2134 0.3336 0.056 Uiso 1 1 calc R . .
H2C H 0.4938 0.2966 0.3362 0.056 Uiso 1 1 calc R . .
C3 C 0.7148(2) 0.32685(11) 0.47464(13) 0.0282(5) Uani 1 1 d . . .
C4 C 0.6841(3) 0.39465(12) 0.44365(15) 0.0342(6) Uani 1 1 d . . .
H4 H 0.5896 0.4117 0.4208 0.041 Uiso 1 1 calc R . .
C5 C 0.7864(3) 0.43774(12) 0.44500(15) 0.0372(6) Uani 1 1 d . . .
H5 H 0.7621 0.4838 0.4245 0.045 Uiso 1 1 calc R . .
C6 C 0.9246(3) 0.41337(12) 0.47635(14) 0.0348(6) Uani 1 1 d . . .
H6 H 0.9947 0.4424 0.4766 0.042 Uiso 1 1 calc R . .
C7 C 0.9593(2) 0.34682(12) 0.50710(13) 0.0307(5) Uani 1 1 d . . .
H7 H 1.0535 0.3298 0.5282 0.037 Uiso 1 1 calc R . .
C8 C 0.8565(2) 0.30440(11) 0.50736(13) 0.0267(5) Uani 1 1 d . . .
C9 C 0.8828(2) 0.23254(11) 0.53955(13) 0.0263(5) Uani 1 1 d . . .
C10 C 1.0165(2) 0.20081(12) 0.57990(14) 0.0329(5) Uani 1 1 d . . .
H10 H 1.0975 0.2254 0.5874 0.039 Uiso 1 1 calc R . .
C11 C 1.0322(3) 0.13359(13) 0.60925(15) 0.0370(6) Uani 1 1 d . . .
H11 H 1.1235 0.1121 0.6366 0.044 Uiso 1 1 calc R . .
C12 C 0.9141(2) 0.09806(12) 0.59848(14) 0.0340(5) Uani 1 1 d . . .
H12 H 0.9240 0.0519 0.6183 0.041 Uiso 1 1 calc R . .
C13 C 0.7808(2) 0.12986(11) 0.55870(13) 0.0289(5) Uani 1 1 d . . .
H13 H 0.7009 0.1050 0.5524 0.035 Uiso 1 1 calc R . .
C14 C 0.7609(2) 0.19717(11) 0.52772(13) 0.0255(5) Uani 1 1 d . . .
C15 C 0.5184(2) 0.30181(11) 0.53173(13) 0.0265(5) Uani 1 1 d . . .
C16 C 0.5518(2) 0.36960(12) 0.56214(14) 0.0310(5) Uani 1 1 d . . .
H16 H 0.6169 0.3960 0.5546 0.037 Uiso 1 1 calc R . .
C17 C 0.4925(2) 0.39949(13) 0.60313(15) 0.0369(6) Uani 1 1 d . . .
H17 H 0.5150 0.4462 0.6217 0.044 Uiso 1 1 calc R . .
C18 C 0.4008(3) 0.36131(13) 0.61690(15) 0.0380(6) Uani 1 1 d . . .
H18 H 0.3610 0.3814 0.6454 0.046 Uiso 1 1 calc R . .
C19 C 0.3673(2) 0.29357(13) 0.58897(14) 0.0348(6) Uani 1 1 d . . .
H19 H 0.3059 0.2670 0.5995 0.042 Uiso 1 1 calc R . .
C20 C 0.4227(2) 0.26412(11) 0.54564(13) 0.0264(5) Uani 1 1 d . . .
C21 C 0.3893(2) 0.19283(12) 0.51118(13) 0.0271(5) Uani 1 1 d . . .
C22 C 0.2941(2) 0.14725(12) 0.51522(13) 0.0320(5) Uani 1 1 d . . .
H22 H 0.2441 0.1616 0.5405 0.038 Uiso 1 1 calc R . .
C23 C 0.2727(2) 0.08145(12) 0.48238(14) 0.0348(6) Uani 1 1 d . . .
H23 H 0.2093 0.0501 0.4859 0.042 Uiso 1 1 calc R . .
C24 C 0.3437(2) 0.06116(12) 0.44423(14) 0.0348(6) Uani 1 1 d . . .
H24 H 0.3293 0.0159 0.4216 0.042 Uiso 1 1 calc R . .
C25 C 0.4363(2) 0.10713(12) 0.43911(14) 0.0320(5) Uani 1 1 d . . .
H25 H 0.4829 0.0929 0.4119 0.038 Uiso 1 1 calc R . .
C26 C 0.4629(2) 0.17390(11) 0.47293(13) 0.0274(5) Uani 1 1 d . . .
N27 N 0.9131(2) 0.24299(11) 0.29223(11) 0.0354(5) Uani 1 1 d . . .
C28 C 0.9508(3) 0.20472(14) 0.23754(14) 0.0392(6) Uani 1 1 d . . .
H28A H 0.9652 0.2394 0.2048 0.047 Uiso 1 1 calc R . .
H28B H 0.8688 0.1752 0.1999 0.047 Uiso 1 1 calc R . .
C29 C 1.0839(3) 0.15898(17) 0.28143(17) 0.0610(9) Uani 1 1 d D A .
H29A H 1.1667 0.1879 0.3195 0.073 Uiso 1 1 calc R . .
H29B H 1.0697 0.1231 0.3131 0.073 Uiso 1 1 calc R . .
C30 C 1.1150(4) 0.12414(17) 0.2230(2) 0.0665(9) Uani 1 1 d DU . .
H30A H 1.1017 0.1582 0.1814 0.080 Uiso 0.725(4) 1 calc PR A 1
H30B H 1.2160 0.1090 0.2522 0.080 Uiso 0.725(4) 1 calc PR A 1
H30C H 1.0286 0.1309 0.1689 0.080 Uiso 0.275(4) 1 calc PR A 2
H30D H 1.1914 0.1521 0.2237 0.080 Uiso 0.275(4) 1 calc PR A 2
C31A C 1.0238(4) 0.0644(2) 0.1837(2) 0.0542(11) Uani 0.725(4) 1 d PDU A 1
H31A H 1.0240 0.0343 0.2244 0.081 Uiso 0.725(4) 1 calc PR A 1
H31B H 1.0595 0.0383 0.1545 0.081 Uiso 0.725(4) 1 calc PR A 1
H31C H 0.9262 0.0803 0.1456 0.081 Uiso 0.725(4) 1 calc PR A 1
C31B C 1.1562(15) 0.0519(5) 0.2257(7) 0.075(4) Uani 0.275(4) 1 d PDU A 2
H31D H 1.0881 0.0217 0.2294 0.113 Uiso 0.275(4) 1 calc PR A 2
H31E H 1.2520 0.0445 0.2730 0.113 Uiso 0.275(4) 1 calc PR A 2
H31F H 1.1565 0.0407 0.1766 0.113 Uiso 0.275(4) 1 calc PR A 2
C32 C 0.7780(2) 0.28393(15) 0.23718(14) 0.0409(6) Uani 1 1 d . . .
H32A H 0.7971 0.3155 0.2037 0.049 Uiso 1 1 calc R . .
H32B H 0.7029 0.2509 0.2002 0.049 Uiso 1 1 calc R . .
C33 C 0.7207(3) 0.3267(2) 0.27960(18) 0.0679(10) Uani 1 1 d D A .
H33A H 0.6909 0.2952 0.3084 0.081 Uiso 1 1 calc R . .
H33B H 0.7973 0.3573 0.3201 0.081 Uiso 1 1 calc R . .
C34 C 0.5969(3) 0.37005(17) 0.2214(2) 0.0624(9) Uani 1 1 d DU . .
H34A H 0.5338 0.3429 0.1720 0.075 Uiso 0.725(4) 1 calc PR A 1
H34B H 0.5410 0.3843 0.2457 0.075 Uiso 0.725(4) 1 calc PR A 1
H34C H 0.6238 0.3875 0.1832 0.075 Uiso 0.275(4) 1 calc PR A 2
H34D H 0.5193 0.3361 0.1904 0.075 Uiso 0.275(4) 1 calc PR A 2
C35A C 0.6495(6) 0.4315(2) 0.2010(4) 0.0861(18) Uani 0.725(4) 1 d PDU A 1
H35A H 0.5822 0.4699 0.1874 0.129 Uiso 0.725(4) 1 calc PR A 1
H35B H 0.6588 0.4211 0.1546 0.129 Uiso 0.725(4) 1 calc PR A 1
H35C H 0.7429 0.4446 0.2472 0.129 Uiso 0.725(4) 1 calc PR A 1
C35B C 0.5261(11) 0.4291(5) 0.2332(7) 0.062(3) Uani 0.275(4) 1 d PDU A 2
H35D H 0.5879 0.4702 0.2488 0.092 Uiso 0.275(4) 1 calc PR A 2
H35E H 0.5072 0.4181 0.2760 0.092 Uiso 0.275(4) 1 calc PR A 2
H35F H 0.4358 0.4387 0.1829 0.092 Uiso 0.275(4) 1 calc PR A 2
C36 C 1.0342(2) 0.29105(14) 0.34995(14) 0.0382(6) Uani 1 1 d . . .
H36A H 1.0041 0.3159 0.3832 0.046 Uiso 1 1 calc R . .
H36B H 1.1176 0.2619 0.3869 0.046 Uiso 1 1 calc R . .
C37 C 1.0821(3) 0.34456(15) 0.31185(16) 0.0443(6) Uani 1 1 d . . .
H37A H 1.1289 0.3210 0.2864 0.053 Uiso 1 1 calc R . .
H37B H 0.9983 0.3703 0.2694 0.053 Uiso 1 1 calc R . .
C38 C 1.1857(3) 0.39477(15) 0.37578(18) 0.0519(7) Uani 1 1 d U . .
H38A H 1.2615 0.3680 0.4218 0.062 Uiso 1 1 calc R . .
H38B H 1.1344 0.4224 0.3958 0.062 Uiso 1 1 calc R . .
C39 C 1.2539(4) 0.44384(18) 0.3445(2) 0.0741(10) Uani 1 1 d U . .
H39A H 1.3201 0.4750 0.3881 0.111 Uiso 1 1 calc R . .
H39B H 1.1796 0.4714 0.2999 0.111 Uiso 1 1 calc R . .
H39C H 1.3062 0.4168 0.3254 0.111 Uiso 1 1 calc R . .
C40 C 0.8915(3) 0.19299(14) 0.34576(15) 0.0437(7) Uani 1 1 d D A .
H40A H 0.9826 0.1684 0.3813 0.052 Uiso 1 1 calc R . .
H40B H 0.8693 0.2206 0.3808 0.052 Uiso 1 1 calc R . .
C41 C 0.7747(3) 0.13898(16) 0.30163(18) 0.0603(9) Uani 1 1 d D . .
H41A H 0.7845 0.1163 0.2591 0.072 Uiso 0.725(4) 1 calc PR A 1
H41B H 0.6797 0.1614 0.2759 0.072 Uiso 0.725(4) 1 calc PR A 1
H41C H 0.6885 0.1625 0.2581 0.072 Uiso 0.275(4) 1 calc PR A 2
H41D H 0.8064 0.1050 0.2759 0.072 Uiso 0.275(4) 1 calc PR A 2
C42A C 0.7903(8) 0.0833(3) 0.3655(4) 0.064(2) Uani 0.725(4) 1 d PDU A 1
H42A H 0.8826 0.0588 0.3878 0.077 Uiso 0.725(4) 1 calc PR A 1
H42B H 0.7906 0.1073 0.4107 0.077 Uiso 0.725(4) 1 calc PR A 1
C43A C 0.6696(5) 0.0304(2) 0.3283(3) 0.0641(13) Uani 0.725(4) 1 d PDU A 1
H43A H 0.6914 -0.0059 0.3010 0.096 Uiso 0.725(4) 1 calc PR A 1
H43B H 0.5804 0.0537 0.2892 0.096 Uiso 0.725(4) 1 calc PR A 1
H43C H 0.6592 0.0093 0.3709 0.096 Uiso 0.725(4) 1 calc PR A 1
C42B C 0.7348(14) 0.1000(6) 0.3541(10) 0.069(7) Uani 0.275(4) 1 d PDU A 2
H42C H 0.6402 0.0777 0.3210 0.083 Uiso 0.275(4) 1 calc PR A 2
H42D H 0.7320 0.1317 0.3934 0.083 Uiso 0.275(4) 1 calc PR A 2
C43B C 0.8529(17) 0.0446(7) 0.3981(10) 0.099(6) Uani 0.275(4) 1 d PDU A 2
H43D H 0.8233 0.0108 0.4242 0.148 Uiso 0.275(4) 1 calc PR A 2
H43E H 0.9415 0.0672 0.4390 0.148 Uiso 0.275(4) 1 calc PR A 2
H43F H 0.8688 0.0207 0.3590 0.148 Uiso 0.275(4) 1 calc PR A 2

loop_
_atom_site_aniso_label
_atom_site_aniso_U_11
_atom_site_aniso_U_22
_atom_site_aniso_U_33
_atom_site_aniso_U_23
_atom_site_aniso_U_13
_atom_site_aniso_U_12
Si1 0.0233(3) 0.0231(3) 0.0318(3) -0.0003(3) 0.0157(3) -0.0031(2)
C2 0.0373(13) 0.0391(14) 0.0352(13) 0.0009(11) 0.0186(11) -0.0085(11)
C3 0.0291(12) 0.0266(12) 0.0327(12) -0.0029(10) 0.0189(10) -0.0037(10)
C4 0.0337(13) 0.0278(12) 0.0451(14) 0.0014(11) 0.0233(11) -0.0010(10)
C5 0.0463(15) 0.0247(12) 0.0470(15) -0.0002(11) 0.0288(12) -0.0048(11)
C6 0.0382(13) 0.0320(13) 0.0421(14) -0.0093(11) 0.0265(12) -0.0155(11)
C7 0.0284(12) 0.0336(13) 0.0333(12) -0.0078(10) 0.0185(10) -0.0078(10)
C8 0.0296(11) 0.0273(12) 0.0281(11) -0.0069(9) 0.0185(10) -0.0061(9)
C9 0.0274(11) 0.0287(12) 0.0266(11) -0.0058(9) 0.0168(10) -0.0030(9)
C10 0.0265(12) 0.0339(13) 0.0423(14) -0.0039(11) 0.0207(11) -0.0030(10)
C11 0.0290(12) 0.0390(14) 0.0422(14) 0.0003(11) 0.0180(11) 0.0068(11)
C12 0.0370(13) 0.0272(12) 0.0371(13) 0.0014(10) 0.0189(11) 0.0028(10)
C13 0.0291(12) 0.0277(12) 0.0312(12) -0.0028(10) 0.0167(10) -0.0041(10)
C14 0.0263(11) 0.0261(11) 0.0268(11) -0.0048(9) 0.0157(9) -0.0037(9)
C15 0.0205(11) 0.0262(11) 0.0297(12) 0.0021(9) 0.0110(9) 0.0009(9)
C16 0.0262(11) 0.0289(12) 0.0364(13) -0.0021(10) 0.0154(10) -0.0017(10)
C17 0.0341(13) 0.0313(13) 0.0434(14) -0.0074(11) 0.0190(11) -0.0023(10)
C18 0.0337(13) 0.0424(15) 0.0435(14) -0.0072(12) 0.0241(12) 0.0019(11)
C19 0.0266(12) 0.0393(14) 0.0419(14) 0.0008(11) 0.0203(11) -0.0025(10)
C20 0.0192(10) 0.0291(12) 0.0277(11) 0.0016(9) 0.0100(9) 0.0003(9)
C21 0.0201(10) 0.0301(12) 0.0258(11) 0.0036(9) 0.0082(9) -0.0014(9)
C22 0.0253(12) 0.0384(14) 0.0310(12) 0.0040(10) 0.0140(10) -0.0041(10)
C23 0.0287(12) 0.0350(14) 0.0344(13) 0.0057(11) 0.0121(11) -0.0110(10)
C24 0.0314(12) 0.0257(12) 0.0355(13) 0.0010(10) 0.0095(11) -0.0064(10)
C25 0.0279(12) 0.0288(12) 0.0365(13) -0.0007(10) 0.0148(10) -0.0022(10)
C26 0.0215(11) 0.0271(12) 0.0298(12) 0.0024(10) 0.0107(9) -0.0012(9)
N27 0.0292(10) 0.0503(13) 0.0248(10) -0.0015(9) 0.0127(9) -0.0057(9)
C28 0.0413(14) 0.0503(15) 0.0290(12) 0.0031(11) 0.0204(11) 0.0029(12)
C29 0.064(2) 0.077(2) 0.0474(17) 0.0208(16) 0.0327(16) 0.0279(17)
C30 0.091(2) 0.056(2) 0.074(2) 0.0158(17) 0.059(2) 0.0192(18)
C31A 0.054(3) 0.056(3) 0.045(2) 0.002(2) 0.020(2) -0.002(2)
C31B 0.086(10) 0.080(9) 0.055(7) -0.010(7) 0.033(7) 0.023(8)
C32 0.0269(12) 0.0587(17) 0.0293(13) -0.0070(12) 0.0093(11) -0.0013(12)
C33 0.0390(16) 0.112(3) 0.0505(18) -0.0206(19) 0.0219(14) 0.0089(18)
C34 0.0470(17) 0.067(2) 0.073(2) -0.0174(17) 0.0307(16) 0.0036(15)
C35A 0.111(4) 0.078(4) 0.119(5) 0.037(3) 0.094(4) 0.042(3)
C35B 0.056(7) 0.060(7) 0.055(7) -0.003(5) 0.019(5) 0.020(6)
C36 0.0285(12) 0.0528(16) 0.0275(12) 0.0006(11) 0.0105(10) -0.0083(11)
C37 0.0359(14) 0.0543(17) 0.0414(14) 0.0090(13) 0.0193(12) -0.0022(12)
C38 0.0390(15) 0.0508(17) 0.0552(17) 0.0061(14) 0.0172(13) -0.0089(13)
C39 0.059(2) 0.065(2) 0.100(3) 0.006(2) 0.043(2) -0.0175(17)
C40 0.0465(15) 0.0572(17) 0.0323(13) -0.0056(12) 0.0239(12) -0.0173(13)
C41 0.068(2) 0.070(2) 0.0538(17) -0.0207(16) 0.0396(16) -0.0319(17)
C42A 0.082(5) 0.086(5) 0.057(3) -0.029(3) 0.059(4) -0.044(4)
C43A 0.078(3) 0.057(3) 0.064(3) 0.011(2) 0.042(3) -0.011(2)
C42B 0.079(12) 0.061(9) 0.127(15) -0.054(9) 0.097(12) -0.053(9)
C43B 0.087(11) 0.071(11) 0.138(16) 0.035(10) 0.058(11) 0.022(9)

loop_
_atom_type_symbol
_atom_type_description
_atom_type_scat_dispersion_real
_atom_type_scat_dispersion_imag
_atom_type_scat_source
C C 0.0033 0.0016 'International Tables Vol C Tables 4.2.6.8 and 6.1.1.4'
H H 0.0000 0.0000 'International Tables Vol C Tables 4.2.6.8 and 6.1.1.4'
N N 0.0061 0.0033 'International Tables Vol C Tables 4.2.6.8 and 6.1.1.4'
Si Si 0.0817 0.0704 'International Tables Vol C Tables 4.2.6.8 and 6.1.1.4'

loop_
_geom_angle_atom_site_label_1
_geom_angle_atom_site_label_2
_geom_angle_atom_site_label_3
_geom_angle
C2 Si1 C15 118.96(10)
C2 Si1 C14 120.73(10)
C15 Si1 C14 120.31(9)
C2 Si1 C26 90.85(10)
C15 Si1 C26 84.01(9)
C14 Si1 C26 94.22(9)
C2 Si1 C3 91.49(10)
C15 Si1 C3 95.83(9)
C14 Si1 C3 83.62(9)
C26 Si1 C3 177.41(9)
Si1 C2 H2A 109.5
Si1 C2 H2B 109.5
H2A C2 H2B 109.5
Si1 C2 H2C 109.5
H2A C2 H2C 109.5
H2B C2 H2C 109.5
C4 C3 C8 116.1(2)
C4 C3 Si1 130.63(17)
C8 C3 Si1 112.94(16)
C5 C4 C3 122.5(2)
C5 C4 H4 118.8
C3 C4 H4 118.8
C4 C5 C6 119.8(2)
C4 C5 H5 120.1
C6 C5 H5 120.1
C7 C6 C5 119.7(2)
C7 C6 H6 120.2
C5 C6 H6 120.2
C6 C7 C8 120.1(2)
C6 C7 H7 119.9
C8 C7 H7 119.9
C7 C8 C3 121.7(2)
C7 C8 C9 124.5(2)
C3 C8 C9 113.72(19)
C10 C9 C14 120.9(2)
C10 C9 C8 124.1(2)
C14 C9 C8 114.97(19)
C11 C10 C9 120.5(2)
C11 C10 H10 119.7
C9 C10 H10 119.7
C12 C11 C10 119.5(2)
C12 C11 H11 120.2
C10 C11 H11 120.2
C11 C12 C13 120.0(2)
C11 C12 H12 120.0
C13 C12 H12 120.0
C12 C13 C14 122.0(2)
C12 C13 H13 119.0
C14 C13 H13 119.0
C13 C14 C9 117.1(2)
C13 C14 Si1 128.39(16)
C9 C14 Si1 114.48(16)
C16 C15 C20 116.9(2)
C16 C15 Si1 128.76(17)
C20 C15 Si1 114.29(16)
C17 C16 C15 122.0(2)
C17 C16 H16 119.0
C15 C16 H16 119.0
C18 C17 C16 120.0(2)
C18 C17 H17 120.0
C16 C17 H17 120.0
C17 C18 C19 119.7(2)
C17 C18 H18 120.1
C19 C18 H18 120.1
C18 C19 C20 120.6(2)
C18 C19 H19 119.7
C20 C19 H19 119.7
C19 C20 C15 120.8(2)
C19 C20 C21 124.4(2)
C15 C20 C21 114.78(19)
C22 C21 C26 121.6(2)
C22 C21 C20 124.6(2)
C26 C21 C20 113.81(19)
C23 C22 C21 120.0(2)
C23 C22 H22 120.0
C21 C22 H22 120.0
C22 C23 C24 119.9(2)
C22 C23 H23 120.1
C24 C23 H23 120.1
C23 C24 C25 119.9(2)
C23 C24 H24 120.1
C25 C24 H24 120.1
C24 C25 C26 122.0(2)
C24 C25 H25 119.0
C26 C25 H25 119.0
C25 C26 C21 116.7(2)
C25 C26 Si1 130.19(17)
C21 C26 Si1 113.04(16)
C28 N27 C32 106.39(17)
C28 N27 C40 111.7(2)
C32 N27 C40 111.34(19)
C28 N27 C36 110.85(18)
C32 N27 C36 111.1(2)
C40 N27 C36 105.54(17)
N27 C28 C29 114.9(2)
N27 C28 H28A 108.6
C29 C28 H28A 108.6
N27 C28 H28B 108.6
C29 C28 H28B 108.6
H28A C28 H28B 107.5
C30 C29 C28 111.3(2)
C30 C29 H29A 109.4
C28 C29 H29A 109.4
C30 C29 H29B 109.4
C28 C29 H29B 109.4
H29A C29 H29B 108.0
C31A C30 C31B 51.6(6)
C31A C30 C29 112.5(3)
C31B C30 C29 126.0(5)
C31A C30 H30A 109.1
C31B C30 H30A 124.9
C29 C30 H30A 109.1
C31A C30 H30B 109.1
C31B C30 H30B 57.5
C29 C30 H30B 109.1
H30A C30 H30B 107.8
C31A C30 H30C 62.0
C31B C30 H30C 105.8
C29 C30 H30C 105.8
H30A C30 H30C 52.8
H30B C30 H30C 144.4
C31A C30 H30D 141.7
C31B C30 H30D 105.8
C29 C30 H30D 105.8
H30A C30 H30D 54.2
H30B C30 H30D 57.6
H30C C30 H30D 106.2
C30 C31A H31A 109.5
C30 C31A H31B 109.5
H31A C31A H31B 109.5
C30 C31A H31C 109.5
H31A C31A H31C 109.5
H31B C31A H31C 109.5
C30 C31B H31D 109.5
C30 C31B H31E 109.5
H31D C31B H31E 109.5
C30 C31B H31F 109.5
H31D C31B H31F 109.5
H31E C31B H31F 109.5
C33 C32 N27 115.4(2)
C33 C32 H32A 108.4
N27 C32 H32A 108.4
C33 C32 H32B 108.4
N27 C32 H32B 108.4
H32A C32 H32B 107.5
C34 C33 C32 111.4(2)
C34 C33 H33A 109.3
C32 C33 H33A 109.3
C34 C33 H33B 109.3
C32 C33 H33B 109.3
H33A C33 H33B 108.0
C35A C34 C35B 74.5(6)
C35A C34 C33 109.0(3)
C35B C34 C33 131.7(5)
C35A C34 H34A 109.9
C35B C34 H34A 113.7
C33 C34 H34A 109.9
C35A C34 H34B 109.9
C33 C34 H34B 109.9
H34A C34 H34B 108.3
C35B C34 H34C 104.3
C33 C34 H34C 104.3
H34A C34 H34C 77.5
H34B C34 H34C 140.2
C35A C34 H34D 135.0
C35B C34 H34D 104.3
C33 C34 H34D 104.3
H34B C34 H34D 85.3
H34C C34 H34D 105.6
C34 C35A H35A 109.5
C34 C35A H35B 109.5
H35A C35A H35B 109.5
C34 C35A H35C 109.5
H35A C35A H35C 109.5
H35B C35A H35C 109.5
C34 C35B H35D 109.5
C34 C35B H35E 109.5
H35D C35B H35E 109.5
C34 C35B H35F 109.5
H35D C35B H35F 109.5
H35E C35B H35F 109.5
C37 C36 N27 116.44(19)
C37 C36 H36A 108.2
N27 C36 H36A 108.2
C37 C36 H36B 108.2
N27 C36 H36B 108.2
H36A C36 H36B 107.3
C38 C37 C36 109.6(2)
C38 C37 H37A 109.7
C36 C37 H37A 109.7
C38 C37 H37B 109.7
C36 C37 H37B 109.7
H37A C37 H37B 108.2
C37 C38 C39 112.6(3)
C37 C38 H38A 109.1
C39 C38 H38A 109.1
C37 C38 H38B 109.1
C39 C38 H38B 109.1
H38A C38 H38B 107.8
C38 C39 H39A 109.5
C38 C39 H39B 109.5
H39A C39 H39B 109.5
C38 C39 H39C 109.5
H39A C39 H39C 109.5
H39B C39 H39C 109.5
C41 C40 N27 115.6(2)
C41 C40 H40A 108.4
N27 C40 H40A 108.4
C41 C40 H40B 108.4
N27 C40 H40B 108.4
H40A C40 H40B 107.4
C42B C41 C40 114.7(7)
C40 C41 C42A 107.9(3)
C42B C41 H41A 123.0
C40 C41 H41A 110.1
C42A C41 H41A 110.1
C42B C41 H41B 87.4
C40 C41 H41B 110.1
C42A C41 H41B 110.1
H41A C41 H41B 108.4
C42B C41 H41C 108.6
C40 C41 H41C 108.6
C42A C41 H41C 130.0
H41A C41 H41C 87.7
C42B C41 H41D 108.6
C40 C41 H41D 108.6
C42A C41 H41D 91.6
H41B C41 H41D 126.1
H41C C41 H41D 107.6
C43A C42A C41 111.8(4)
C43A C42A H42A 109.3
C41 C42A H42A 109.3
C43A C42A H42B 109.3
C41 C42A H42B 109.3
H42A C42A H42B 107.9
C42A C43A H43A 109.5
C42A C43A H43B 109.5
H43A C43A H43B 109.5
C42A C43A H43C 109.5
H43A C43A H43C 109.5
H43B C43A H43C 109.5
C41 C42B C43B 105.1(8)
C41 C42B H42C 110.7
C43B C42B H42C 110.7
C41 C42B H42D 110.7
C43B C42B H42D 110.7
H42C C42B H42D 108.8
C42B C43B H43D 109.5
C42B C43B H43E 109.5
H43D C43B H43E 109.5
C42B C43B H43F 109.5
H43D C43B H43F 109.5
H43E C43B H43F 109.5

loop_
_geom_bond_atom_site_label_1
_geom_bond_atom_site_label_2
_geom_bond_distance
Si1 C2 1.924(2)
Si1 C15 1.941(2)
Si1 C14 1.948(2)
Si1 C26 2.011(2)
Si1 C3 2.018(2)
C2 H2A 0.9800
C2 H2B 0.9800
C2 H2C 0.9800
C3 C4 1.401(3)
C3 C8 1.407(3)
C4 C5 1.386(3)
C4 H4 0.9500
C5 C6 1.389(3)
C5 H5 0.9500
C6 C7 1.379(3)
C6 H6 0.9500
C7 C8 1.396(3)
C7 H7 0.9500
C8 C9 1.482(3)
C9 C10 1.394(3)
C9 C14 1.410(3)
C10 C11 1.387(3)
C10 H10 0.9500
C11 C12 1.383(3)
C11 H11 0.9500
C12 C13 1.391(3)
C12 H12 0.9500
C13 C14 1.396(3)
C13 H13 0.9500
C15 C16 1.399(3)
C15 C20 1.415(3)
C16 C17 1.391(3)
C16 H16 0.9500
C17 C18 1.381(3)
C17 H17 0.9500
C18 C19 1.385(3)
C18 H18 0.9500
C19 C20 1.392(3)
C19 H19 0.9500
C20 C21 1.485(3)
C21 C22 1.399(3)
C21 C26 1.403(3)
C22 C23 1.381(3)
C22 H22 0.9500
C23 C24 1.385(3)
C23 H23 0.9500
C24 C25 1.390(3)
C24 H24 0.9500
C25 C26 1.402(3)
C25 H25 0.9500
N27 C28 1.518(3)
N27 C32 1.519(3)
N27 C40 1.524(3)
N27 C36 1.524(3)
C28 C29 1.529(4)
C28 H28A 0.9900
C28 H28B 0.9900
C29 C30 1.505(4)
C29 H29A 0.9900
C29 H29B 0.9900
C30 C31A 1.451(5)
C30 C31B 1.453(8)
C30 H30A 0.9900
C30 H30B 0.9900
C30 H30C 0.9900
C30 H30D 0.9900
C31A H31A 0.9800
C31A H31B 0.9800
C31A H31C 0.9800
C31B H31D 0.9800
C31B H31E 0.9800
C31B H31F 0.9800
C32 C33 1.516(4)
C32 H32A 0.9900
C32 H32B 0.9900
C33 C34 1.488(4)
C33 H33A 0.9900
C33 H33B 0.9900
C34 C35A 1.458(5)
C34 C35B 1.462(7)
C34 H34A 0.9900
C34 H34B 0.9900
C34 H34C 0.9900
C34 H34D 0.9900
C35A H35A 0.9800
C35A H35B 0.9800
C35A H35C 0.9800
C35B H35D 0.9800
C35B H35E 0.9800
C35B H35F 0.9800
C36 C37 1.515(3)
C36 H36A 0.9900
C36 H36B 0.9900
C37 C38 1.514(4)
C37 H37A 0.9900
C37 H37B 0.9900
C38 C39 1.516(4)
C38 H38A 0.9900
C38 H38B 0.9900
C39 H39A 0.9800
C39 H39B 0.9800
C39 H39C 0.9800
C40 C41 1.520(4)
C40 H40A 0.9900
C40 H40B 0.9900
C41 C42B 1.504(9)
C41 C42A 1.580(6)
C41 H41A 0.9900
C41 H41B 0.9900
C41 H41C 0.9900
C41 H41D 0.9900
C42A C43A 1.521(6)
C42A H42A 0.9900
C42A H42B 0.9900
C43A H43A 0.9800
C43A H43B 0.9800
C43A H43C 0.9800
C42B C43B 1.546(10)
C42B H42C 0.9900
C42B H42D 0.9900
C43B H43D 0.9800
C43B H43E 0.9800
C43B H43F 0.9800

loop_
_geom_torsion_atom_site_label_1
_geom_torsion_atom_site_label_2
_geom_torsion_atom_site_label_3
_geom_torsion_atom_site_label_4
_geom_torsion
C2 Si1 C3 C4 57.5(2)
C15 Si1 C3 C4 -61.8(2)
C14 Si1 C3 C4 178.2(2)
C2 Si1 C3 C8 -116.12(17)
C15 Si1 C3 C8 124.57(16)
C14 Si1 C3 C8 4.64(16)
C8 C3 C4 C5 -0.2(3)
Si1 C3 C4 C5 -173.64(19)
C3 C4 C5 C6 1.5(4)
C4 C5 C6 C7 -1.0(4)
C5 C6 C7 C8 -0.6(3)
C6 C7 C8 C3 1.9(3)
C6 C7 C8 C9 -179.4(2)
C4 C3 C8 C7 -1.5(3)
Si1 C3 C8 C7 173.14(17)
C4 C3 C8 C9 179.70(19)
Si1 C3 C8 C9 -5.7(2)
C7 C8 C9 C10 5.9(3)
C3 C8 C9 C10 -175.3(2)
C7 C8 C9 C14 -175.0(2)
C3 C8 C9 C14 3.8(3)
C14 C9 C10 C11 0.1(3)
C8 C9 C10 C11 179.0(2)
C9 C10 C11 C12 -0.2(4)
C10 C11 C12 C13 -0.2(4)
C11 C12 C13 C14 0.9(3)
C12 C13 C14 C9 -1.0(3)
C12 C13 C14 Si1 -179.42(17)
C10 C9 C14 C13 0.5(3)
C8 C9 C14 C13 -178.51(18)
C10 C9 C14 Si1 179.19(17)
C8 C9 C14 Si1 0.1(2)
C2 Si1 C14 C13 -96.2(2)
C15 Si1 C14 C13 82.9(2)
C26 Si1 C14 C13 -2.7(2)
C3 Si1 C14 C13 175.9(2)
C2 Si1 C14 C9 85.37(18)
C15 Si1 C14 C9 -95.60(17)
C26 Si1 C14 C9 178.87(16)
C3 Si1 C14 C9 -2.56(16)
C2 Si1 C15 C16 -92.8(2)
C14 Si1 C15 C16 88.1(2)
C26 Si1 C15 C16 179.5(2)
C3 Si1 C15 C16 2.1(2)
C2 Si1 C15 C20 86.78(18)
C14 Si1 C15 C20 -92.27(17)
C26 Si1 C15 C20 -0.87(16)
C3 Si1 C15 C20 -178.27(16)
C20 C15 C16 C17 -1.0(3)
Si1 C15 C16 C17 178.61(18)
C15 C16 C17 C18 1.9(4)
C16 C17 C18 C19 -0.7(4)
C17 C18 C19 C20 -1.4(4)
C18 C19 C20 C15 2.3(3)
C18 C19 C20 C21 -178.0(2)
C16 C15 C20 C19 -1.1(3)
Si1 C15 C20 C19 179.25(17)
C16 C15 C20 C21 179.21(18)
Si1 C15 C20 C21 -0.5(2)
C19 C20 C21 C22 2.5(3)
C15 C20 C21 C22 -177.8(2)
C19 C20 C21 C26 -177.5(2)
C15 C20 C21 C26 2.2(3)
C26 C21 C22 C23 1.2(3)
C20 C21 C22 C23 -178.8(2)
C21 C22 C23 C24 -1.1(3)
C22 C23 C24 C25 0.0(3)
C23 C24 C25 C26 1.2(3)
C24 C25 C26 C21 -1.2(3)
C24 C25 C26 Si1 -177.78(17)
C22 C21 C26 C25 -0.1(3)
C20 C21 C26 C25 179.96(18)
C22 C21 C26 Si1 177.15(16)
C20 C21 C26 Si1 -2.8(2)
C2 Si1 C26 C25 59.8(2)
C15 Si1 C26 C25 178.8(2)
C14 Si1 C26 C25 -61.1(2)
C2 Si1 C26 C21 -116.94(17)
C15 Si1 C26 C21 2.10(16)
C14 Si1 C26 C21 122.17(16)
C32 N27 C28 C29 -179.1(2)
C40 N27 C28 C29 -57.4(3)
C36 N27 C28 C29 60.0(3)
N27 C28 C29 C30 -178.9(2)
C28 C29 C30 C31A -78.4(4)
C28 C29 C30 C31B -136.4(8)
C28 N27 C32 C33 -179.9(2)
C40 N27 C32 C33 58.2(3)
C36 N27 C32 C33 -59.1(3)
N27 C32 C33 C34 174.5(2)
C32 C33 C34 C35A -79.2(4)
C32 C33 C34 C35B -165.2(7)
C28 N27 C36 C37 56.3(3)
C32 N27 C36 C37 -61.8(3)
C40 N27 C36 C37 177.4(2)
N27 C36 C37 C38 171.2(2)
C36 C37 C38 C39 172.1(2)
C28 N27 C40 C41 -59.3(3)
C32 N27 C40 C41 59.5(3)
C36 N27 C40 C41 -179.9(2)
N27 C40 C41 C42B -168.1(6)
N27 C40 C41 C42A 168.3(3)
C42B C41 C42A C43A 63.7(19)
C40 C41 C42A C43A 174.9(4)
C40 C41 C42B C43B -79.1(13)
C42A C41 C42B C43B -1.6(13)
